data_2022743
loop_
_publ_author_name
'Vinaya, ?'
'Anil Kumar, Haleyur G.'
'Mohan Kumar, Thaluru M.'
'Lakshmana, Beliyaiah'
'Basavaraju, Yeriyur B.'
'Yathirajan, Hemmige S.'
'Parkin, Sean'

_publ_section_title
;
 Syntheses, crystal structures and Hirshfeld surface analyses of four
 mol-ecular salts of amitriptynol.
;
_journal_coeditor_code HB8061
_journal_issue 'Pt 5'
_journal_name_full 'Acta crystallographica. Section E, Crystallographic communications'
_journal_page_first 451
_journal_page_last 457
_journal_paper_doi 10.1107/S2056989023003225
_journal_volume 79
_journal_year 2023
_chemical_formula_iupac 'C20 H26 N O +, C8 H7 O3 -, H2 O'
_chemical_formula_moiety 'C20 H26 N O +, C8 H7 O3 -, H2 O'
_chemical_formula_sum 'C28 H35 N O5'
_chemical_formula_weight 465.57
_chemical_name_common
;
Amitriptynolium 4-methoxybenzoate monohydrate
;
_chemical_name_systematic
'(3-{2-Hydroxytricyclo[9.4.0.0^3,8^]pentadeca-1(11),3,5,7,12,14-hexaen-2-yl}propyl)dimethylazanium 4-methoxybenzoate monohydrate'
_space_group_crystal_system monoclinic
_space_group_IT_number 7
_space_group_name_Hall 'P -2yac'
_space_group_name_H-M_alt 'P 1 n 1'
_atom_sites_solution_hydrogens mixed
_atom_sites_solution_primary direct
_atom_sites_solution_secondary difmap
_audit_creation_method 'SHELXL-2019/2 and CIFFIX'
_cell_angle_alpha 90
_cell_angle_beta 94.2290(10)
_cell_angle_gamma 90
_cell_formula_units_Z 2
_cell_length_a 6.2398(2)
_cell_length_b 14.7216(4)
_cell_length_c 13.5383(4)
_cell_measurement_reflns_used 9880
_cell_measurement_temperature 90.0(2)
_cell_measurement_theta_max 74.38
_cell_measurement_theta_min 3.00
_cell_volume 1240.24(6)
_computing_cell_refinement
;
<i>APEX3</i> (Bruker, 2016)
;
_computing_data_collection
;
<i>APEX3</i> (Bruker, 2016)
;
_computing_data_reduction
;
<i>APEX3</i> (Bruker, 2016)
;
_computing_molecular_graphics
;
<i>XP</i> in <i>SHELXTL</i> (Sheldrick, 2008)
;
_computing_publication_material
;
<i>SHELX</i> (Sheldrick, 2008) and <i>publCIF</i> (Westrip,
2010)
;
_computing_structure_refinement
;
<i>SHELXL2019/2</i> (Sheldrick, 2015b)
;
_computing_structure_solution
;
<i>SHELXT</i> (Sheldrick, 2015a)
;
_diffrn_ambient_temperature 90.0(2)
_diffrn_detector_area_resol_mean 7.41
_diffrn_measured_fraction_theta_full 0.998
_diffrn_measured_fraction_theta_max 0.994
_diffrn_measurement_device_type 'Bruker D8 Venture dual source'
_diffrn_measurement_method '\f and \w scans'
_diffrn_radiation_type CuK\a
_diffrn_radiation_wavelength 1.54178
_diffrn_reflns_av_R_equivalents 0.0223
_diffrn_reflns_av_unetI/netI 0.0264
_diffrn_reflns_limit_h_max 7
_diffrn_reflns_limit_h_min -6
_diffrn_reflns_limit_k_max 18
_diffrn_reflns_limit_k_min -18
_diffrn_reflns_limit_l_max 16
_diffrn_reflns_limit_l_min -16
_diffrn_reflns_number 15326
_diffrn_reflns_theta_full 67.679
_diffrn_reflns_theta_max 74.377
_diffrn_reflns_theta_min 3.002
_diffrn_source microsource
_exptl_absorpt_coefficient_mu 0.683
_exptl_absorpt_correction_T_max 0.971
_exptl_absorpt_correction_T_min 0.893
_exptl_absorpt_correction_type multi-scan
_exptl_absorpt_process_details
;
(<i>SADABS</i>; Krause <i>et al.</i>,  2015)
;
_exptl_crystal_colour colourless
_exptl_crystal_density_diffrn 1.247
_exptl_crystal_description 'cut block'
_exptl_crystal_F_000 500
_exptl_crystal_size_max 0.300
_exptl_crystal_size_mid 0.240
_exptl_crystal_size_min 0.180
_refine_diff_density_max 0.163
_refine_diff_density_min -0.138
_refine_ls_abs_structure_details
;
Flack <i>x</i> obtained from 1479 quotients
[(<i>I</i>^+^)-(<i>I</i>^-^)]/[(<i>I</i>^+^)+(<i>I</i>^-^)]
(Parsons <i>et al.</i>,  2013)
;
_refine_ls_abs_structure_Flack 0.08(7)
_refine_ls_extinction_coef 0.0035(6)
_refine_ls_extinction_expression Fc^*^=kFc[1+0.001xFc^2^\l^3^/sin(2\q)]^-1/4^
_refine_ls_extinction_method
;
<i>SHELXL2019/2</i> (Sheldrick, 2015b)
;
_refine_ls_goodness_of_fit_ref 1.023
_refine_ls_hydrogen_treatment mixed
_refine_ls_matrix_type full
_refine_ls_number_parameters 327
_refine_ls_number_reflns 4078
_refine_ls_number_restraints 3
_refine_ls_restrained_S_all 1.030
_refine_ls_R_factor_all 0.0249
_refine_ls_R_factor_gt 0.0241
_refine_ls_shift/su_max 0.001
_refine_ls_shift/su_mean 0.000
_refine_ls_structure_factor_coef Fsqd
_refine_ls_weighting_details 'w=1/[\s^2^(Fo^2^)+(0.0320P)^2^+0.2099P] where P=(Fo^2^+2Fc^2^)/3'
_refine_ls_weighting_scheme calc
_refine_ls_wR_factor_gt 0.0632
_refine_ls_wR_factor_ref 0.0637
_reflns_number_gt 3995
_reflns_number_total 4078
_reflns_threshold_expression 'I > 2\s(I)'
_cod_data_source_file hb8061sup1.cif
_cod_data_source_block I
_cod_depositor_comments 'Adding full bibliography for 2022743--2022746.cif.'
_cod_original_sg_symbol_H-M 'P n'
_cod_database_code 2022743
_cod_database_fobs_code 2022743
_shelx_space_group_comment
;
The symmetry employed for this shelxl refinement is uniquely defined
by the following loop, which should always be used as a source of
symmetry information in preference to the above space-group names.
They are only intended as comments.
;
_shelx_estimated_absorpt_t_min 0.821
_shelx_estimated_absorpt_t_max 0.887

loop_
_space_group_symop_operation_xyz
'x, y, z'
'x+1/2, -y, z+1/2'

loop_
_atom_site_type_symbol
_atom_site_label
_atom_site_fract_x
_atom_site_fract_y
_atom_site_fract_z
_atom_site_U_iso_or_equiv
_atom_site_adp_type
_atom_site_calc_flag
_atom_site_occupancy
_atom_site_disorder_assembly
_atom_site_disorder_group
O O1 0.05552(19) 0.72439(8) 0.57107(10) 0.0207(3) Uani d 1 . .
H H1O 0.053(4) 0.6672(19) 0.561(2) 0.039(7) Uiso d 1 . .
N N1 0.5936(2) 0.54909(9) 0.72662(11) 0.0169(3) Uani d 1 . .
H H1N 0.537(3) 0.5239(15) 0.6666(18) 0.021(5) Uiso d 1 . .
C C1 0.2571(3) 0.85982(11) 0.57192(12) 0.0169(3) Uani d 1 . .
C C2 0.0971(3) 0.89257(12) 0.62852(13) 0.0195(3) Uani d 1 . .
H H2 -0.017827 0.853518 0.642767 0.023 Uiso calc 1 . .
C C3 0.1005(3) 0.98071(12) 0.66482(13) 0.0224(4) Uani d 1 . .
H H3 -0.012447 1.001724 0.702307 0.027 Uiso calc 1 . .
C C4 0.2695(3) 1.03815(12) 0.64621(13) 0.0240(4) Uani d 1 . .
H H4 0.273384 1.098709 0.670526 0.029 Uiso calc 1 . .
C C5 0.4316(3) 1.00568(12) 0.59177(14) 0.0231(4) Uani d 1 . .
H H5 0.548457 1.044559 0.579907 0.028 Uiso calc 1 . .
C C6 0.4294(3) 0.91754(12) 0.55353(13) 0.0197(3) Uani d 1 . .
C C7 0.6095(3) 0.88649(12) 0.49423(14) 0.0220(4) Uani d 1 . .
H H7A 0.670947 0.829778 0.523644 0.026 Uiso calc 1 . .
H H7B 0.724160 0.933119 0.498402 0.026 Uiso calc 1 . .
C C8 0.5390(3) 0.86947(13) 0.38562(14) 0.0242(4) Uani d 1 . .
H H8A 0.511844 0.929638 0.354531 0.029 Uiso calc 1 . .
H H8B 0.663866 0.843058 0.354795 0.029 Uiso calc 1 . .
C C9 0.3461(3) 0.81008(11) 0.35504(13) 0.0207(4) Uani d 1 . .
C C10 0.3015(4) 0.80517(12) 0.25206(14) 0.0279(4) Uani d 1 . .
H H10 0.399634 0.832237 0.210388 0.033 Uiso calc 1 . .
C C11 0.1211(4) 0.76264(12) 0.20880(14) 0.0318(5) Uani d 1 . .
H H11 0.095222 0.761135 0.138778 0.038 Uiso calc 1 . .
C C12 -0.0207(3) 0.72250(12) 0.26846(16) 0.0299(5) Uani d 1 . .
H H12 -0.147085 0.693966 0.239991 0.036 Uiso calc 1 . .
C C13 0.0220(3) 0.72390(11) 0.37074(15) 0.0238(4) Uani d 1 . .
H H13 -0.076086 0.695359 0.411320 0.029 Uiso calc 1 . .
C C14 0.2061(3) 0.76630(10) 0.41590(13) 0.0181(3) Uani d 1 . .
C C15 0.2394(3) 0.76263(11) 0.53007(13) 0.0170(3) Uani d 1 . .
C C16 0.4325(3) 0.70040(11) 0.56309(12) 0.0165(3) Uani d 1 . .
H H16B 0.391728 0.636220 0.550513 0.020 Uiso calc 1 . .
H H16A 0.554670 0.714706 0.523040 0.020 Uiso calc 1 . .
C C17 0.5035(3) 0.71235(11) 0.67311(12) 0.0196(4) Uani d 1 . .
H H17A 0.561491 0.774523 0.683229 0.024 Uiso calc 1 . .
H H17B 0.375332 0.707074 0.711697 0.024 Uiso calc 1 . .
C C18 0.6713(3) 0.64510(11) 0.71430(13) 0.0197(3) Uani d 1 . .
H H18A 0.790325 0.644083 0.669854 0.024 Uiso calc 1 . .
H H18B 0.730746 0.667431 0.779651 0.024 Uiso calc 1 . .
C C19 0.4136(3) 0.54363(13) 0.79194(15) 0.0274(4) Uani d 1 . .
H H19A 0.376582 0.479798 0.802175 0.041 Uiso calc 1 . .
H H19B 0.288444 0.575669 0.760923 0.041 Uiso calc 1 . .
H H19C 0.456773 0.571815 0.855914 0.041 Uiso calc 1 . .
C C20 0.7769(3) 0.49130(12) 0.76608(15) 0.0259(4) Uani d 1 . .
H H20A 0.728457 0.428261 0.771203 0.039 Uiso calc 1 . .
H H20B 0.829547 0.513304 0.831755 0.039 Uiso calc 1 . .
H H20C 0.892900 0.494386 0.721206 0.039 Uiso calc 1 . .
O O2 0.4034(2) 0.45194(8) 0.57830(10) 0.0234(3) Uani d 1 . .
O O3 0.6984(2) 0.43518(11) 0.49734(13) 0.0426(4) Uani d 1 . .
O O4 0.2349(2) 0.07544(8) 0.35022(10) 0.0245(3) Uani d 1 . .
C C21 0.5175(3) 0.41034(11) 0.51922(13) 0.0198(3) Uani d 1 . .
C C22 0.4306(3) 0.32348(11) 0.47354(12) 0.0169(3) Uani d 1 . .
C C23 0.2284(3) 0.28982(11) 0.49120(12) 0.0180(3) Uani d 1 . .
H H23 0.138870 0.323687 0.531451 0.022 Uiso calc 1 . .
C C24 0.1549(3) 0.20751(11) 0.45102(13) 0.0186(3) Uani d 1 . .
H H24 0.015986 0.185752 0.463216 0.022 Uiso calc 1 . .
C C25 0.2868(3) 0.15731(11) 0.39276(13) 0.0184(3) Uani d 1 . .
C C26 0.4889(3) 0.19091(11) 0.37383(13) 0.0204(4) Uani d 1 . .
H H26 0.578018 0.157350 0.333126 0.024 Uiso calc 1 . .
C C27 0.5595(3) 0.27239(11) 0.41385(13) 0.0189(3) Uani d 1 . .
H H27 0.697803 0.294343 0.400821 0.023 Uiso calc 1 . .
C C28 0.0414(3) 0.03267(12) 0.37610(16) 0.0271(4) Uani d 1 . .
H H28A 0.028544 -0.027200 0.344564 0.041 Uiso calc 1 . .
H H28B -0.082092 0.070258 0.353305 0.041 Uiso calc 1 . .
H H28C 0.045039 0.025594 0.448178 0.041 Uiso calc 1 . .
O O1W 1.0235(3) 0.54257(9) 0.55570(14) 0.0366(4) Uani d 1 . .
H H1W1 0.913(5) 0.511(2) 0.539(2) 0.052(8) Uiso d 1 . .
H H2W1 1.141(5) 0.508(2) 0.553(2) 0.051(8) Uiso d 1 . .

loop_
_atom_site_aniso_label
_atom_site_aniso_U_11
_atom_site_aniso_U_22
_atom_site_aniso_U_33
_atom_site_aniso_U_12
_atom_site_aniso_U_13
_atom_site_aniso_U_23
O1 0.0184(6) 0.0168(6) 0.0275(7) -0.0032(5) 0.0055(5) -0.0024(5)
N1 0.0190(7) 0.0155(6) 0.0160(7) -0.0029(5) -0.0002(6) 0.0004(5)
C1 0.0180(8) 0.0181(8) 0.0140(7) 0.0007(6) -0.0024(6) 0.0014(6)
C2 0.0221(9) 0.0200(8) 0.0162(8) -0.0006(7) 0.0005(6) 0.0016(6)
C3 0.0290(9) 0.0226(8) 0.0159(8) 0.0028(7) 0.0027(7) -0.0016(6)
C4 0.0368(11) 0.0164(7) 0.0182(8) -0.0004(7) -0.0015(7) -0.0030(6)
C5 0.0274(10) 0.0206(8) 0.0207(9) -0.0054(7) -0.0015(7) 0.0005(6)
C6 0.0207(8) 0.0197(8) 0.0184(8) -0.0021(7) -0.0011(6) 0.0010(6)
C7 0.0201(8) 0.0211(8) 0.0246(9) -0.0043(7) 0.0004(7) 0.0036(7)
C8 0.0256(9) 0.0273(9) 0.0202(9) -0.0011(8) 0.0063(7) 0.0028(7)
C9 0.0274(9) 0.0174(8) 0.0170(9) 0.0054(7) 0.0006(7) -0.0002(6)
C10 0.0431(12) 0.0209(8) 0.0193(9) 0.0032(8) 0.0008(8) 0.0016(7)
C11 0.0550(14) 0.0202(8) 0.0182(9) 0.0059(9) -0.0107(9) -0.0026(7)
C12 0.0351(11) 0.0207(8) 0.0312(10) 0.0034(8) -0.0148(8) -0.0066(7)
C13 0.0241(9) 0.0188(8) 0.0274(9) 0.0026(7) -0.0063(7) -0.0038(7)
C14 0.0207(8) 0.0139(7) 0.0190(8) 0.0045(6) -0.0030(6) -0.0015(6)
C15 0.0161(8) 0.0165(8) 0.0186(8) -0.0018(6) 0.0016(6) 0.0000(6)
C16 0.0183(8) 0.0159(7) 0.0153(8) -0.0010(6) 0.0009(6) 0.0009(6)
C17 0.0265(9) 0.0170(8) 0.0150(8) -0.0011(7) 0.0000(7) 0.0008(6)
C18 0.0226(8) 0.0164(8) 0.0193(8) -0.0047(7) -0.0037(6) 0.0015(6)
C19 0.0325(11) 0.0230(9) 0.0284(10) -0.0040(7) 0.0135(8) 0.0004(7)
C20 0.0284(9) 0.0196(8) 0.0284(10) 0.0000(7) -0.0063(8) 0.0029(7)
O2 0.0246(7) 0.0201(6) 0.0247(7) 0.0006(5) -0.0032(5) -0.0066(5)
O3 0.0331(8) 0.0486(9) 0.0481(10) -0.0244(7) 0.0155(7) -0.0238(8)
O4 0.0283(7) 0.0177(6) 0.0275(7) -0.0019(5) 0.0024(5) -0.0047(5)
C21 0.0213(8) 0.0209(8) 0.0166(8) -0.0017(7) -0.0031(6) 0.0000(6)
C22 0.0189(8) 0.0170(7) 0.0143(7) 0.0011(6) -0.0026(6) 0.0025(6)
C23 0.0188(8) 0.0187(8) 0.0164(8) 0.0022(6) 0.0006(6) -0.0012(6)
C24 0.0168(8) 0.0186(8) 0.0201(8) -0.0013(7) -0.0005(6) 0.0010(6)
C25 0.0221(8) 0.0154(7) 0.0172(8) 0.0015(7) -0.0023(6) 0.0010(6)
C26 0.0220(9) 0.0211(8) 0.0183(8) 0.0051(7) 0.0027(7) -0.0011(6)
C27 0.0170(8) 0.0228(8) 0.0167(8) 0.0012(7) 0.0007(6) 0.0034(6)
C28 0.0256(9) 0.0198(8) 0.0347(10) -0.0028(8) -0.0049(8) -0.0046(7)
O1W 0.0214(7) 0.0192(6) 0.0687(11) -0.0040(6) -0.0012(7) -0.0097(6)

loop_
_atom_type_symbol
_atom_type_description
_atom_type_scat_dispersion_real
_atom_type_scat_dispersion_imag
_atom_type_scat_source
C C 0.0181 0.0091 'International Tables Vol C Tables 4.2.6.8 and 6.1.1.4'
H H 0.0000 0.0000 'International Tables Vol C Tables 4.2.6.8 and 6.1.1.4'
N N 0.0311 0.0180 'International Tables Vol C Tables 4.2.6.8 and 6.1.1.4'
O O 0.0492 0.0322 'International Tables Vol C Tables 4.2.6.8 and 6.1.1.4'

loop_
_geom_angle_atom_site_label_1
_geom_angle_atom_site_label_2
_geom_angle_atom_site_label_3
_geom_angle_site_symmetry_1
_geom_angle_site_symmetry_3
_geom_angle
_geom_angle_publ_flag
C15 O1 H1O . . 109.4(18) ?
C19 N1 C20 . . 110.48(14) ?
C19 N1 C18 . . 112.39(14) ?
C20 N1 C18 . . 109.28(13) ?
C19 N1 H1N . . 104.0(13) ?
C20 N1 H1N . . 108.3(13) ?
C18 N1 H1N . . 112.2(13) ?
C2 C1 C6 . . 118.54(15) ?
C2 C1 C15 . . 119.39(15) ?
C6 C1 C15 . . 122.07(15) ?
C3 C2 C1 . . 121.84(16) ?
C3 C2 H2 . . 119.1 ?
C1 C2 H2 . . 119.1 ?
C2 C3 C4 . . 119.81(17) ?
C2 C3 H3 . . 120.1 ?
C4 C3 H3 . . 120.1 ?
C5 C4 C3 . . 118.82(16) ?
C5 C4 H4 . . 120.6 ?
C3 C4 H4 . . 120.6 ?
C4 C5 C6 . . 122.16(17) ?
C4 C5 H5 . . 118.9 ?
C6 C5 H5 . . 118.9 ?
C5 C6 C1 . . 118.81(16) ?
C5 C6 C7 . . 119.64(15) ?
C1 C6 C7 . . 121.55(15) ?
C6 C7 C8 . . 113.10(15) ?
C6 C7 H7A . . 109.0 ?
C8 C7 H7A . . 109.0 ?
C6 C7 H7B . . 109.0 ?
C8 C7 H7B . . 109.0 ?
H7A C7 H7B . . 107.8 ?
C9 C8 C7 . . 121.58(15) ?
C9 C8 H8A . . 106.9 ?
C7 C8 H8A . . 106.9 ?
C9 C8 H8B . . 106.9 ?
C7 C8 H8B . . 106.9 ?
H8A C8 H8B . . 106.7 ?
C14 C9 C10 . . 118.31(17) ?
C14 C9 C8 . . 128.30(16) ?
C10 C9 C8 . . 113.26(16) ?
C11 C10 C9 . . 122.71(19) ?
C11 C10 H10 . . 118.6 ?
C9 C10 H10 . . 118.6 ?
C12 C11 C10 . . 119.06(18) ?
C12 C11 H11 . . 120.5 ?
C10 C11 H11 . . 120.5 ?
C11 C12 C13 . . 119.64(18) ?
C11 C12 H12 . . 120.2 ?
C13 C12 H12 . . 120.2 ?
C12 C13 C14 . . 121.97(19) ?
C12 C13 H13 . . 119.0 ?
C14 C13 H13 . . 119.0 ?
C9 C14 C13 . . 118.22(16) ?
C9 C14 C15 . . 124.09(15) ?
C13 C14 C15 . . 117.69(16) ?
O1 C15 C1 . . 105.14(13) ?
O1 C15 C14 . . 110.50(13) ?
C1 C15 C14 . . 109.65(13) ?
O1 C15 C16 . . 106.53(13) ?
C1 C15 C16 . . 114.15(13) ?
C14 C15 C16 . . 110.67(13) ?
C17 C16 C15 . . 111.99(14) ?
C17 C16 H16B . . 109.2 ?
C15 C16 H16B . . 109.2 ?
C17 C16 H16A . . 109.2 ?
C15 C16 H16A . . 109.2 ?
H16B C16 H16A . . 107.9 ?
C18 C17 C16 . . 115.12(14) ?
C18 C17 H17A . . 108.5 ?
C16 C17 H17A . . 108.5 ?
C18 C17 H17B . . 108.5 ?
C16 C17 H17B . . 108.5 ?
H17A C17 H17B . . 107.5 ?
N1 C18 C17 . . 115.72(14) ?
N1 C18 H18A . . 108.4 ?
C17 C18 H18A . . 108.4 ?
N1 C18 H18B . . 108.4 ?
C17 C18 H18B . . 108.4 ?
H18A C18 H18B . . 107.4 ?
N1 C19 H19A . . 109.5 ?
N1 C19 H19B . . 109.5 ?
H19A C19 H19B . . 109.5 ?
N1 C19 H19C . . 109.5 ?
H19A C19 H19C . . 109.5 ?
H19B C19 H19C . . 109.5 ?
N1 C20 H20A . . 109.5 ?
N1 C20 H20B . . 109.5 ?
H20A C20 H20B . . 109.5 ?
N1 C20 H20C . . 109.5 ?
H20A C20 H20C . . 109.5 ?
H20B C20 H20C . . 109.5 ?
C25 O4 C28 . . 117.67(14) ?
O3 C21 O2 . . 124.79(16) ?
O3 C21 C22 . . 117.31(16) ?
O2 C21 C22 . . 117.89(15) ?
C23 C22 C27 . . 118.31(15) ?
C23 C22 C21 . . 122.41(15) ?
C27 C22 C21 . . 119.23(15) ?
C24 C23 C22 . . 121.28(16) ?
C24 C23 H23 . . 119.4 ?
C22 C23 H23 . . 119.4 ?
C23 C24 C25 . . 119.45(15) ?
C23 C24 H24 . . 120.3 ?
C25 C24 H24 . . 120.3 ?
O4 C25 C24 . . 125.17(15) ?
O4 C25 C26 . . 115.15(15) ?
C24 C25 C26 . . 119.69(15) ?
C27 C26 C25 . . 120.30(16) ?
C27 C26 H26 . . 119.9 ?
C25 C26 H26 . . 119.9 ?
C26 C27 C22 . . 120.96(16) ?
C26 C27 H27 . . 119.5 ?
C22 C27 H27 . . 119.5 ?
O4 C28 H28A . . 109.5 ?
O4 C28 H28B . . 109.5 ?
H28A C28 H28B . . 109.5 ?
O4 C28 H28C . . 109.5 ?
H28A C28 H28C . . 109.5 ?
H28B C28 H28C . . 109.5 ?
H1W1 O1W H2W1 . . 109(3) ?

loop_
_geom_bond_atom_site_label_1
_geom_bond_atom_site_label_2
_geom_bond_site_symmetry_2
_geom_bond_distance
_geom_bond_publ_flag
O1 C15 . 1.427(2) ?
O1 H1O . 0.85(3) ?
N1 C19 . 1.482(2) ?
N1 C20 . 1.492(2) ?
N1 C18 . 1.507(2) ?
N1 H1N . 0.94(2) ?
C1 C2 . 1.389(2) ?
C1 C6 . 1.407(2) ?
C1 C15 . 1.540(2) ?
C2 C3 . 1.387(2) ?
C2 H2 . 0.9500 ?
C3 C4 . 1.389(3) ?
C3 H3 . 0.9500 ?
C4 C5 . 1.380(3) ?
C4 H4 . 0.9500 ?
C5 C6 . 1.397(2) ?
C5 H5 . 0.9500 ?
C6 C7 . 1.500(3) ?
C7 C8 . 1.524(3) ?
C7 H7A . 0.9900 ?
C7 H7B . 0.9900 ?
C8 C9 . 1.521(3) ?
C8 H8A . 0.9900 ?
C8 H8B . 0.9900 ?
C9 C14 . 1.401(3) ?
C9 C10 . 1.403(3) ?
C10 C11 . 1.381(3) ?
C10 H10 . 0.9500 ?
C11 C12 . 1.374(3) ?
C11 H11 . 0.9500 ?
C12 C13 . 1.391(3) ?
C12 H12 . 0.9500 ?
C13 C14 . 1.407(2) ?
C13 H13 . 0.9500 ?
C14 C15 . 1.545(2) ?
C15 C16 . 1.553(2) ?
C16 C17 . 1.532(2) ?
C16 H16B . 0.9900 ?
C16 H16A . 0.9900 ?
C17 C18 . 1.517(2) ?
C17 H17A . 0.9900 ?
C17 H17B . 0.9900 ?
C18 H18A . 0.9900 ?
C18 H18B . 0.9900 ?
C19 H19A . 0.9800 ?
C19 H19B . 0.9800 ?
C19 H19C . 0.9800 ?
C20 H20A . 0.9800 ?
C20 H20B . 0.9800 ?
C20 H20C . 0.9800 ?
O2 C21 . 1.267(2) ?
O3 C21 . 1.243(2) ?
O4 C25 . 1.364(2) ?
O4 C28 . 1.428(2) ?
C21 C22 . 1.504(2) ?
C22 C23 . 1.392(2) ?
C22 C27 . 1.401(2) ?
C23 C24 . 1.392(2) ?
C23 H23 . 0.9500 ?
C24 C25 . 1.393(2) ?
C24 H24 . 0.9500 ?
C25 C26 . 1.396(3) ?
C26 C27 . 1.375(2) ?
C26 H26 . 0.9500 ?
C27 H27 . 0.9500 ?
C28 H28A . 0.9800 ?
C28 H28B . 0.9800 ?
C28 H28C . 0.9800 ?
O1W H1W1 . 0.84(3) ?
O1W H2W1 . 0.90(3) ?

loop_
_geom_hbond_atom_site_label_D
_geom_hbond_atom_site_label_H
_geom_hbond_atom_site_label_A
_geom_hbond_site_symmetry_A
_geom_hbond_distance_DH
_geom_hbond_distance_HA
_geom_hbond_distance_DA
_geom_hbond_angle_DHA
_geom_hbond_publ_flag
O1 H1O O1W 1_455 0.85(3) 1.84(3) 2.6911(18) 171(3) yes
N1 H1N O2 . 0.94(2) 1.76(2) 2.6711(18) 163(2) yes
C18 H18A O1 1_655 0.99 2.50 3.400(2) 150.9 yes
C18 H18A O1W . 0.99 2.66 3.523(3) 146.0 yes
C19 H19C O3 2_465 0.98 2.59 3.191(3) 119.3 yes
C20 H20C O1W . 0.98 2.54 3.420(3) 149.2 yes
O1W H1W1 O3 . 0.84(3) 1.81(3) 2.646(2) 173(3) yes
O1W H2W1 O2 1_655 0.90(3) 1.84(3) 2.718(2) 165(3) yes

loop_
_geom_torsion_atom_site_label_1
_geom_torsion_atom_site_label_2
_geom_torsion_atom_site_label_3
_geom_torsion_atom_site_label_4
_geom_torsion_site_symmetry_1
_geom_torsion_site_symmetry_2
_geom_torsion_site_symmetry_3
_geom_torsion_site_symmetry_4
_geom_torsion
_geom_torsion_publ_flag
C6 C1 C2 C3 . . . . 1.7(2) ?
C15 C1 C2 C3 . . . . -177.45(15) ?
C1 C2 C3 C4 . . . . -1.2(3) ?
C2 C3 C4 C5 . . . . -0.2(3) ?
C3 C4 C5 C6 . . . . 1.0(3) ?
C4 C5 C6 C1 . . . . -0.5(3) ?
C4 C5 C6 C7 . . . . 179.51(17) ?
C2 C1 C6 C5 . . . . -0.8(2) ?
C15 C1 C6 C5 . . . . 178.29(15) ?
C2 C1 C6 C7 . . . . 179.15(15) ?
C15 C1 C6 C7 . . . . -1.8(2) ?
C5 C6 C7 C8 . . . . -112.86(18) ?
C1 C6 C7 C8 . . . . 67.2(2) ?
C6 C7 C8 C9 . . . . -50.9(2) ?
C7 C8 C9 C14 . . . . 2.0(3) ?
C7 C8 C9 C10 . . . . 177.79(17) ?
C14 C9 C10 C11 . . . . 3.0(3) ?
C8 C9 C10 C11 . . . . -173.25(17) ?
C9 C10 C11 C12 . . . . -0.6(3) ?
C10 C11 C12 C13 . . . . -1.2(3) ?
C11 C12 C13 C14 . . . . 0.7(3) ?
C10 C9 C14 C13 . . . . -3.4(2) ?
C8 C9 C14 C13 . . . . 172.22(17) ?
C10 C9 C14 C15 . . . . 177.46(16) ?
C8 C9 C14 C15 . . . . -6.9(3) ?
C12 C13 C14 C9 . . . . 1.6(2) ?
C12 C13 C14 C15 . . . . -179.15(16) ?
C2 C1 C15 O1 . . . . -5.43(19) ?
C6 C1 C15 O1 . . . . 175.48(15) ?
C2 C1 C15 C14 . . . . 113.37(16) ?
C6 C1 C15 C14 . . . . -65.71(19) ?
C2 C1 C15 C16 . . . . -121.82(16) ?
C6 C1 C15 C16 . . . . 59.1(2) ?
C9 C14 C15 O1 . . . . 171.96(14) ?
C13 C14 C15 O1 . . . . -7.22(19) ?
C9 C14 C15 C1 . . . . 56.5(2) ?
C13 C14 C15 C1 . . . . -122.66(16) ?
C9 C14 C15 C16 . . . . -70.29(19) ?
C13 C14 C15 C16 . . . . 110.54(16) ?
O1 C15 C16 C17 . . . . -73.23(16) ?
C1 C15 C16 C17 . . . . 42.34(19) ?
C14 C15 C16 C17 . . . . 166.61(13) ?
C15 C16 C17 C18 . . . . 172.16(14) ?
C19 N1 C18 C17 . . . . -57.8(2) ?
C20 N1 C18 C17 . . . . 179.13(15) ?
C16 C17 C18 N1 . . . . -71.7(2) ?
O3 C21 C22 C23 . . . . -178.82(18) ?
O2 C21 C22 C23 . . . . 2.4(2) ?
O3 C21 C22 C27 . . . . 3.6(2) ?
O2 C21 C22 C27 . . . . -175.24(15) ?
C27 C22 C23 C24 . . . . 0.1(2) ?
C21 C22 C23 C24 . . . . -177.54(16) ?
C22 C23 C24 C25 . . . . 0.6(2) ?
C28 O4 C25 C24 . . . . -7.5(2) ?
C28 O4 C25 C26 . . . . 172.93(15) ?
C23 C24 C25 O4 . . . . 179.18(16) ?
C23 C24 C25 C26 . . . . -1.2(2) ?
O4 C25 C26 C27 . . . . -179.22(15) ?
C24 C25 C26 C27 . . . . 1.2(3) ?
C25 C26 C27 C22 . . . . -0.4(3) ?
C23 C22 C27 C26 . . . . -0.2(2) ?
C21 C22 C27 C26 . . . . 177.53(15) ?
